data_4110738
loop_
_publ_author_name
'Yoshimitsu Nagao'
'Satoshi Miyamoto'
'Motoyuki Miyamoto'
'Hiroe Takeshige'
'Kazuhiko Hayashi'
'Shigeki Sano'
'Motoo Shiro'
'Kentaro Yamaguchi'
'Yoshihisa Sei'

_publ_section_title
;
 Highly Stereoselective Asymmetric Pummerer Reactions That Incorporate
 Intermolecular and Intramolecular Nonbonded S...O Interactions
;
_journal_name_full 'Journal of the American Chemical Society'
_journal_page_first 9722
_journal_page_last 9729
_journal_paper_doi 10.1021/ja056649r
_journal_volume 128
_journal_year 2006
_chemical_absolute_configuration rmad
_chemical_formula_moiety 'C17 H19 N O2 S '
_chemical_formula_sum 'C17 H19 N O2 S'
_chemical_formula_weight 301.40
_space_group_IT_number 4
_symmetry_cell_setting monoclinic
_symmetry_Int_Tables_number 4
_symmetry_space_group_name_Hall 'P 2yb'
_symmetry_space_group_name_H-M 'P 1 21 1'
_audit_creation_date 2005-09-15
_audit_creation_method 'by CrystalStructure 3.7.0'
_cell_angle_alpha 90.0000
_cell_angle_beta 100.3230(8)
_cell_angle_gamma 90.0000
_cell_formula_units_Z 2
_cell_length_a 8.4009(14)
_cell_length_b 9.6220(15)
_cell_length_c 9.9493(16)
_cell_measurement_reflns_used 6778
_cell_measurement_temperature 93.1
_cell_measurement_theta_max 68.2
_cell_measurement_theta_min 4.5
_cell_volume 791.2(2)
_computing_cell_refinement 'PROCESS-AUTO (Rigaku, 1998)'
_computing_data_collection 'PROCESS-AUTO (Rigaku, 1998)'
_computing_data_reduction 'CrystalStructure (R/MSC, Rigaku, 2005)'
_computing_molecular_graphics 'ORTEP (Johnson, 1976)'
_computing_publication_material 'CrystalStructure (R/MSC, Rigaku, 2005)'
_computing_structure_refinement 'SHELXL97 (Sheldrick, 1997)'
_computing_structure_solution 'SHELXS97 (Sheldrick, 1997)'
_diffrn_detector_area_resol_mean 10.00
_diffrn_measured_fraction_theta_full 0.958
_diffrn_measured_fraction_theta_max 0.958
_diffrn_measurement_device_type 'Rigaku RAXIS-RAPID'
_diffrn_measurement_method \w
_diffrn_radiation_type 'Cu K\a'
_diffrn_radiation_wavelength 1.54187
_diffrn_reflns_av_R_equivalents 0.097
_diffrn_reflns_limit_h_max 9
_diffrn_reflns_limit_h_min -10
_diffrn_reflns_limit_k_max 11
_diffrn_reflns_limit_k_min -11
_diffrn_reflns_limit_l_max 11
_diffrn_reflns_limit_l_min -11
_diffrn_reflns_number 7121
_diffrn_reflns_theta_full 68.22
_diffrn_reflns_theta_max 68.22
_exptl_absorpt_coefficient_mu 1.843
_exptl_absorpt_correction_T_max 0.946
_exptl_absorpt_correction_T_min 0.758
_exptl_absorpt_correction_type multi-scan
_exptl_absorpt_process_details
;
    Higashi, T. (1995). Program for Absorption Correction.
    Rigaku Corporation, Tokyo, Japan.
;
_exptl_crystal_colour colorless
_exptl_crystal_density_diffrn 1.265
_exptl_crystal_description platelet
_exptl_crystal_F_000 320.00
_exptl_crystal_size_max 0.15
_exptl_crystal_size_mid 0.15
_exptl_crystal_size_min 0.03
_refine_diff_density_max 0.62
_refine_diff_density_min -0.36
_refine_ls_abs_structure_details 'Flack, H. D. (1983), Acta Cryst. A39, 876-881.  1229 Friedel Pairs'
_refine_ls_abs_structure_Flack -0.01(3)
_refine_ls_extinction_method none
_refine_ls_goodness_of_fit_ref 1.002
_refine_ls_hydrogen_treatment constr
_refine_ls_number_parameters 193
_refine_ls_number_reflns 2677
_refine_ls_R_factor_gt 0.0849
_refine_ls_shift/su_max 0.0000
_refine_ls_structure_factor_coef Fsqd
_refine_ls_weighting_details 'w = 1/[\s^2^(Fo^2^)+(0.0476P)^2^+0.0000P] where P=(Fo^2^+2Fc^2^)/3'
_refine_ls_weighting_scheme calc
_refine_ls_wR_factor_ref 0.1795
_reflns_number_gt 1694
_reflns_number_total 2704
_reflns_threshold_expression F^2^>2.0\s(F^2^)
_cod_data_source_file ja056649rsi20060513_020441.cif
_cod_data_source_block '_RGK1218raplt'
_cod_original_formula_sum 'C17 H19 N O2 S '
_cod_database_code 4110738
_plat029_alert_3_b
;
PROBLEM: _diffrn_measured_fraction_theta_full Low .......       0.96 
RESPONSE: See _publ_section_exptl_refinement.
;
_plat340_alert_3_c
;
PROBLEM: Low Bond Precision on C-C bonds (x 1000) Ang ...          7       
RESPONSE: See _publ_section_exptl_refinement.
;

loop_
_symmetry_equiv_pos_site_id
_symmetry_equiv_pos_as_xyz
1 +X,+Y,+Z
2 -X,1/2+Y,-Z

loop_
_atom_site_label
_atom_site_type_symbol
_atom_site_fract_x
_atom_site_fract_y
_atom_site_fract_z
_atom_site_U_iso_or_equiv
_atom_site_adp_type
_atom_site_occupancy
_atom_site_symmetry_multiplicity
_atom_site_calc_flag
_atom_site_refinement_flags
S(1) S 0.42912(17) 0.33445(14) 0.76798(12) 0.0529(4) Uani 1.00 1 d .
O(1) O 0.5882(4) 0.3976(4) 0.8318(3) 0.0647(11) Uani 1.00 1 d .
O(2) O 0.5056(4) 0.2136(3) 0.4931(3) 0.0527(9) Uani 1.00 1 d .
N(1) N 0.5625(4) 0.4343(4) 0.4351(4) 0.0497(11) Uani 1.00 1 d .
C(1) C 0.2683(6) 0.4309(5) 0.8223(5) 0.0449(12) Uani 1.00 1 d .
C(2) C 0.3006(7) 0.5531(5) 0.8951(5) 0.0519(14) Uani 1.00 1 d .
C(3) C 0.1699(7) 0.6251(6) 0.9288(5) 0.0556(15) Uani 1.00 1 d .
C(4) C 0.0118(7) 0.5795(5) 0.8904(5) 0.0531(14) Uani 1.00 1 d .
C(5) C -0.0169(7) 0.4535(6) 0.8214(5) 0.0545(14) Uani 1.00 1 d .
C(6) C 0.1135(6) 0.3786(5) 0.7879(4) 0.0511(14) Uani 1.00 1 d .
C(7) C -0.1303(6) 0.6634(5) 0.9202(5) 0.0667(18) Uani 1.00 1 d .
C(8) C 0.3834(6) 0.4017(5) 0.5959(4) 0.0489(13) Uani 1.00 1 d .
C(9) C 0.4901(6) 0.3423(5) 0.5042(4) 0.0478(12) Uani 1.00 1 d .
C(10) C 0.6566(6) 0.3966(5) 0.3310(4) 0.0468(12) Uani 1.00 1 d .
C(11) C 0.5551(6) 0.4206(6) 0.1888(5) 0.0581(15) Uani 1.00 1 d .
C(12) C 0.8192(6) 0.4742(5) 0.3537(5) 0.0481(13) Uani 1.00 1 d .
C(13) C 0.8705(7) 0.5542(5) 0.4686(5) 0.0562(15) Uani 1.00 1 d .
C(14) C 1.0215(7) 0.6195(6) 0.4890(6) 0.0638(16) Uani 1.00 1 d .
C(15) C 1.1171(7) 0.6086(6) 0.3918(5) 0.0620(16) Uani 1.00 1 d .
C(16) C 1.0667(7) 0.5280(6) 0.2762(6) 0.0633(17) Uani 1.00 1 d .
C(17) C 0.9187(6) 0.4622(6) 0.2579(5) 0.0589(16) Uani 1.00 1 d .
H(1N) H 0.5529 0.5230 0.4535 0.060 Uiso 1.00 1 c R
H(2) H 0.4081 0.5866 0.9212 0.062 Uiso 1.00 1 c R
H(3) H 0.1896 0.7086 0.9799 0.067 Uiso 1.00 1 c R
H(5) H -0.1240 0.4186 0.7973 0.065 Uiso 1.00 1 c R
H(6) H 0.0954 0.2922 0.7416 0.061 Uiso 1.00 1 c R
H(7A) H -0.1655 0.6263 1.0018 0.080 Uiso 1.00 1 c R
H(7B) H -0.2196 0.6576 0.8422 0.080 Uiso 1.00 1 c R
H(7C) H -0.0977 0.7607 0.9359 0.080 Uiso 1.00 1 c R
H(8A) H 0.2692 0.3805 0.5568 0.059 Uiso 1.00 1 c R
H(8B) H 0.3958 0.5040 0.5988 0.059 Uiso 1.00 1 c R
H(10) H 0.6806 0.2949 0.3404 0.056 Uiso 1.00 1 c R
H(11A) H 0.4574 0.3630 0.1779 0.070 Uiso 1.00 1 c R
H(11B) H 0.6187 0.3954 0.1190 0.070 Uiso 1.00 1 c R
H(11C) H 0.5243 0.5188 0.1786 0.070 Uiso 1.00 1 c R
H(13) H 0.8025 0.5649 0.5346 0.067 Uiso 1.00 1 c R
H(14) H 1.0576 0.6714 0.5700 0.077 Uiso 1.00 1 c R
H(15) H 1.2178 0.6560 0.4033 0.074 Uiso 1.00 1 c R
H(16) H 1.1343 0.5183 0.2097 0.076 Uiso 1.00 1 c R
H(17) H 0.8846 0.4078 0.1783 0.071 Uiso 1.00 1 c R

loop_
_atom_site_aniso_label
_atom_site_aniso_U_11
_atom_site_aniso_U_22
_atom_site_aniso_U_33
_atom_site_aniso_U_12
_atom_site_aniso_U_13
_atom_site_aniso_U_23
S(1) 0.0594(9) 0.0389(8) 0.0608(7) 0.0030(7) 0.0116(6) 0.0047(6)
O(1) 0.050(2) 0.071(3) 0.071(2) -0.004(2) 0.0055(19) 0.003(2)
O(2) 0.062(2) 0.0258(19) 0.073(2) -0.0000(19) 0.0196(19) 0.0036(17)
N(1) 0.060(3) 0.030(2) 0.062(2) 0.003(2) 0.019(2) -0.003(2)
C(1) 0.049(3) 0.034(3) 0.053(2) 0.004(2) 0.012(2) 0.003(2)
C(2) 0.065(4) 0.032(3) 0.056(2) -0.005(2) 0.007(2) 0.002(2)
C(3) 0.075(4) 0.037(3) 0.055(3) 0.004(3) 0.011(3) -0.004(2)
C(4) 0.061(4) 0.041(3) 0.057(3) -0.003(3) 0.012(2) 0.003(2)
C(5) 0.056(3) 0.044(3) 0.064(3) 0.002(3) 0.014(2) -0.003(2)
C(6) 0.066(3) 0.039(3) 0.049(2) -0.009(2) 0.013(2) -0.001(2)
C(7) 0.073(4) 0.053(4) 0.076(3) 0.005(3) 0.019(3) -0.009(3)
C(8) 0.058(3) 0.036(3) 0.055(2) -0.004(2) 0.015(2) 0.002(2)
C(9) 0.058(3) 0.031(2) 0.053(2) -0.002(2) 0.008(2) 0.004(2)
C(10) 0.058(3) 0.027(2) 0.058(2) 0.005(2) 0.017(2) -0.001(2)
C(11) 0.066(3) 0.042(3) 0.066(3) -0.004(3) 0.010(2) -0.003(2)
C(12) 0.056(3) 0.030(3) 0.058(2) 0.002(2) 0.010(2) 0.011(2)
C(13) 0.062(4) 0.046(3) 0.059(3) -0.001(3) 0.005(2) 0.002(2)
C(14) 0.063(4) 0.056(4) 0.068(3) -0.009(3) 0.001(3) 0.002(3)
C(15) 0.053(3) 0.046(3) 0.087(4) -0.002(3) 0.013(3) 0.018(3)
C(16) 0.063(4) 0.053(4) 0.080(3) 0.008(3) 0.029(3) 0.015(3)
C(17) 0.065(4) 0.040(3) 0.076(3) -0.004(3) 0.026(3) -0.004(3)

loop_
_atom_type_symbol
_atom_type_description
_atom_type_scat_dispersion_real
_atom_type_scat_dispersion_imag
_atom_type_scat_source
C C 0.018 0.009
;
International Tables for Crystallography
(1992, Vol. C, Tables 4.2.6.8 and 6.1.1.4)
;
H H 0.000 0.000
;
International Tables for Crystallography
(1992, Vol. C, Table 6.1.1.4)
;
N N 0.031 0.018
;
International Tables for Crystallography
(1992, Vol. C, Tables 4.2.6.8 and 6.1.1.4)
;
O O 0.049 0.032
;
International Tables for Crystallography
(1992, Vol. C, Tables 4.2.6.8 and 6.1.1.4)
;
S S 0.333 0.557
;
International Tables for Crystallography
(1992, Vol. C, Tables 4.2.6.8 and 6.1.1.4)
;

loop_
_geom_angle_atom_site_label_1
_geom_angle_atom_site_label_2
_geom_angle_atom_site_label_3
_geom_angle
O(1) S(1) C(1) 108.9(2)
O(1) S(1) C(8) 106.1(2)
C(1) S(1) C(8) 93.2(2)
C(9) N(1) C(10) 123.9(4)
S(1) C(1) C(2) 120.6(4)
S(1) C(1) C(6) 117.5(4)
C(2) C(1) C(6) 121.9(5)
C(1) C(2) C(3) 117.4(5)
C(2) C(3) C(4) 122.4(5)
C(3) C(4) C(5) 118.9(5)
C(3) C(4) C(7) 121.9(4)
C(5) C(4) C(7) 119.2(5)
C(4) C(5) C(6) 119.4(5)
C(1) C(6) C(5) 119.8(4)
S(1) C(8) C(9) 113.0(3)
O(2) C(9) N(1) 123.2(5)
O(2) C(9) C(8) 120.8(4)
N(1) C(9) C(8) 116.0(4)
N(1) C(10) C(11) 109.6(4)
N(1) C(10) C(12) 110.8(4)
C(11) C(10) C(12) 113.2(4)
C(10) C(12) C(13) 122.0(5)
C(10) C(12) C(17) 119.3(4)
C(13) C(12) C(17) 118.7(5)
C(12) C(13) C(14) 120.7(5)
C(13) C(14) C(15) 119.7(5)
C(14) C(15) C(16) 119.9(5)
C(15) C(16) C(17) 119.9(6)
C(12) C(17) C(16) 121.0(5)
C(9) N(1) H(1N) 118.1
C(10) N(1) H(1N) 118.1
C(1) C(2) H(2) 121.3
C(3) C(2) H(2) 121.3
C(2) C(3) H(3) 118.8
C(4) C(3) H(3) 118.8
C(4) C(5) H(5) 120.3
C(6) C(5) H(5) 120.3
C(1) C(6) H(6) 120.1
C(5) C(6) H(6) 120.1
C(4) C(7) H(7A) 109.5
C(4) C(7) H(7B) 109.5
C(4) C(7) H(7C) 109.5
H(7A) C(7) H(7B) 109.5
H(7A) C(7) H(7C) 109.5
H(7B) C(7) H(7C) 109.5
S(1) C(8) H(8A) 109.0
S(1) C(8) H(8B) 109.0
C(9) C(8) H(8A) 109.0
C(9) C(8) H(8B) 109.0
H(8A) C(8) H(8B) 107.8
N(1) C(10) H(10) 107.6
C(11) C(10) H(10) 107.6
C(12) C(10) H(10) 107.6
C(10) C(11) H(11A) 109.5
C(10) C(11) H(11B) 109.5
C(10) C(11) H(11C) 109.5
H(11A) C(11) H(11B) 109.5
H(11A) C(11) H(11C) 109.5
H(11B) C(11) H(11C) 109.5
C(12) C(13) H(13) 119.6
C(14) C(13) H(13) 119.6
C(13) C(14) H(14) 120.1
C(15) C(14) H(14) 120.1
C(14) C(15) H(15) 120.0
C(16) C(15) H(15) 120.0
C(15) C(16) H(16) 120.0
C(17) C(16) H(16) 120.0
C(12) C(17) H(17) 119.5
C(16) C(17) H(17) 119.5

loop_
_geom_bond_atom_site_label_1
_geom_bond_atom_site_label_2
_geom_bond_distance
S(1) O(1) 1.502(3)
S(1) C(1) 1.800(5)
S(1) C(8) 1.806(4)
O(2) C(9) 1.252(6)
N(1) C(9) 1.333(7)
N(1) C(10) 1.457(7)
C(1) C(2) 1.382(7)
C(1) C(6) 1.379(7)
C(2) C(3) 1.389(8)
C(3) C(4) 1.386(8)
C(4) C(5) 1.393(7)
C(4) C(7) 1.513(8)
C(5) C(6) 1.400(8)
C(8) C(9) 1.502(7)
C(10) C(11) 1.533(6)
C(10) C(12) 1.537(7)
C(12) C(13) 1.381(7)
C(12) C(17) 1.381(8)
C(13) C(14) 1.398(8)
C(14) C(15) 1.367(9)
C(15) C(16) 1.388(8)
C(16) C(17) 1.378(8)
N(1) H(1N) 0.880
C(2) H(2) 0.950
C(3) H(3) 0.950
C(5) H(5) 0.950
C(6) H(6) 0.950
C(7) H(7A) 0.980
C(7) H(7B) 0.980
C(7) H(7C) 0.980
C(8) H(8A) 0.990
C(8) H(8B) 0.990
C(10) H(10) 1.000
C(11) H(11A) 0.980
C(11) H(11B) 0.980
C(11) H(11C) 0.980
C(13) H(13) 0.950
C(14) H(14) 0.950
C(15) H(15) 0.950
C(16) H(16) 0.950
C(17) H(17) 0.950

loop_
_geom_contact_atom_site_label_1
_geom_contact_atom_site_label_2
_geom_contact_distance
_geom_contact_site_symmetry_2
O(1) C(5) 3.380(6) 65501
O(1) C(7) 3.488(6) 65501
O(2) N(1) 2.864(5) 64602
O(2) C(8) 3.310(6) 64602
O(2) C(9) 3.573(6) 64602
O(2) C(13) 3.593(7) 64602
O(2) C(15) 3.329(6) 74602
N(1) O(2) 2.864(5) 65602
C(2) C(11) 3.535(7) 55601
C(5) O(1) 3.380(6) 45501
C(6) C(7) 3.549(7) 54702
C(6) C(15) 3.530(7) 64602
C(7) O(1) 3.488(6) 45501
C(7) C(6) 3.549(7) 55702
C(8) O(2) 3.310(6) 65602
C(8) C(15) 3.386(7) 45501
C(9) O(2) 3.573(6) 65602
C(11) C(2) 3.535(7) 55401
C(13) O(2) 3.593(7) 65602
C(15) O(2) 3.329(6) 75602
C(15) C(6) 3.530(7) 65602
C(15) C(8) 3.386(7) 65501
S(1) H(11C) 3.096 64602
O(1) H(3) 3.008 64702
O(1) H(5) 2.510 65501
O(1) H(7A) 3.276 65501
O(1) H(7B) 2.970 65501
O(1) H(11B) 2.823 55601
O(2) H(1N) 1.994 64602
O(2) H(8B) 2.421 64602
O(2) H(13) 2.926 64602
O(2) H(15) 2.432 74602
N(1) H(15) 3.565 45501
N(1) H(15) 3.478 74602
C(1) H(7A) 3.598 54702
C(1) H(7C) 3.429 54702
C(2) H(10) 3.326 65602
C(2) H(11A) 3.416 55601
C(2) H(11B) 3.503 55601
C(2) H(11B) 3.370 65602
C(2) H(11C) 3.114 55601
C(3) H(10) 3.553 65602
C(3) H(11B) 3.232 65602
C(3) H(14) 3.553 45501
C(3) H(16) 3.043 45601
C(3) H(17) 2.928 65602
C(4) H(7C) 3.531 54702
C(4) H(14) 3.396 45501
C(4) H(16) 3.213 45601
C(4) H(17) 3.379 65602
C(5) H(3) 3.548 54702
C(5) H(7C) 3.060 54702
C(5) H(13) 3.169 45501
C(5) H(14) 3.407 45501
C(6) H(7A) 3.184 54702
C(6) H(7C) 2.998 54702
C(6) H(14) 3.534 45501
C(7) H(6) 3.548 55702
C(7) H(11A) 3.351 55602
C(7) H(16) 3.591 45601
C(7) H(17) 3.542 45601
C(7) H(17) 3.387 65602
C(8) H(15) 3.262 45501
C(9) H(1N) 3.130 64602
C(9) H(8B) 3.594 64602
C(9) H(15) 3.045 74602
C(10) H(14) 3.254 74602
C(10) H(15) 3.530 74602
C(11) H(2) 3.160 55401
C(11) H(2) 3.427 64602
C(11) H(3) 3.587 64602
C(12) H(6) 3.319 65602
C(12) H(14) 3.140 74602
C(13) H(5) 3.514 65501
C(13) H(6) 3.148 65602
C(13) H(8A) 3.346 65602
C(14) H(6) 2.860 65602
C(14) H(8A) 3.093 65501
C(14) H(8A) 3.475 65602
C(14) H(8B) 3.329 65501
C(14) H(10) 3.236 75602
C(15) H(5) 3.533 65602
C(15) H(6) 2.687 65602
C(15) H(8A) 2.897 65501
C(15) H(8B) 3.001 65501
C(15) H(10) 3.403 75602
C(16) H(6) 2.874 65602
C(16) H(7A) 3.200 65401
C(16) H(7C) 3.366 64602
C(16) H(8A) 3.316 65501
C(17) H(3) 3.408 64602
C(17) H(6) 3.177 65602
C(17) H(7A) 2.973 65401
C(17) H(7C) 3.283 64602
C(17) H(14) 3.268 74602
H(1N) O(2) 1.994 65602
H(1N) C(9) 3.130 65602
H(1N) H(15) 3.051 45501
H(2) C(11) 3.160 55601
H(2) C(11) 3.427 65602
H(2) H(7A) 3.549 65501
H(2) H(7B) 3.428 65501
H(2) H(10) 3.264 65602
H(2) H(11A) 3.308 55601
H(2) H(11A) 3.118 65602
H(2) H(11B) 3.024 55601
H(2) H(11B) 3.001 65602
H(2) H(11C) 2.654 55601
H(3) O(1) 3.008 65702
H(3) C(5) 3.548 55702
H(3) C(11) 3.587 65602
H(3) C(17) 3.408 65602
H(3) H(5) 3.120 55702
H(3) H(11B) 2.712 65602
H(3) H(16) 3.029 45601
H(3) H(17) 2.488 65602
H(5) O(1) 2.510 45501
H(5) C(13) 3.514 45501
H(5) C(15) 3.533 64602
H(5) H(3) 3.120 54702
H(5) H(7C) 3.323 54702
H(5) H(13) 2.936 45501
H(5) H(15) 3.229 64602
H(6) C(7) 3.548 54702
H(6) C(12) 3.319 64602
H(6) C(13) 3.148 64602
H(6) C(14) 2.860 64602
H(6) C(15) 2.687 64602
H(6) C(16) 2.874 64602
H(6) C(17) 3.177 64602
H(6) H(7A) 2.979 54702
H(6) H(7C) 3.220 54702
H(6) H(14) 3.344 64602
H(6) H(15) 3.059 64602
H(6) H(16) 3.352 64602
H(7A) O(1) 3.276 45501
H(7A) C(1) 3.598 55702
H(7A) C(6) 3.184 55702
H(7A) C(16) 3.200 45601
H(7A) C(17) 2.973 45601
H(7A) H(2) 3.549 45501
H(7A) H(6) 2.979 55702
H(7A) H(11A) 3.581 55602
H(7A) H(11B) 3.216 45601
H(7A) H(11C) 3.549 45601
H(7A) H(16) 3.136 45601
H(7A) H(17) 2.723 45601
H(7B) O(1) 2.970 45501
H(7B) H(2) 3.428 45501
H(7B) H(11A) 2.792 55602
H(7B) H(13) 3.225 45501
H(7B) H(16) 3.599 65602
H(7C) C(1) 3.429 55702
H(7C) C(4) 3.531 55702
H(7C) C(5) 3.060 55702
H(7C) C(6) 2.998 55702
H(7C) C(16) 3.366 65602
H(7C) C(17) 3.283 65602
H(7C) H(5) 3.323 55702
H(7C) H(6) 3.220 55702
H(7C) H(11A) 3.187 55602
H(7C) H(16) 2.859 65602
H(7C) H(17) 2.688 65602
H(8A) C(13) 3.346 64602
H(8A) C(14) 3.093 45501
H(8A) C(14) 3.475 64602
H(8A) C(15) 2.897 45501
H(8A) C(16) 3.316 45501
H(8A) H(13) 3.196 64602
H(8A) H(14) 3.330 45501
H(8A) H(14) 3.455 64602
H(8A) H(15) 3.051 45501
H(8B) O(2) 2.421 65602
H(8B) C(9) 3.594 65602
H(8B) C(14) 3.329 45501
H(8B) C(15) 3.001 45501
H(8B) H(10) 2.958 65602
H(8B) H(14) 3.233 45501
H(8B) H(15) 2.667 45501
H(10) C(2) 3.326 64602
H(10) C(3) 3.553 64602
H(10) C(14) 3.236 74602
H(10) C(15) 3.403 74602
H(10) H(2) 3.264 64602
H(10) H(8B) 2.958 64602
H(10) H(14) 2.519 74602
H(10) H(15) 2.870 74602
H(11A) C(2) 3.416 55401
H(11A) C(7) 3.351 54602
H(11A) H(2) 3.308 55401
H(11A) H(2) 3.118 64602
H(11A) H(7A) 3.581 54602
H(11A) H(7B) 2.792 54602
H(11A) H(7C) 3.187 54602
H(11A) H(16) 3.164 45501
H(11B) O(1) 2.823 55401
H(11B) C(2) 3.503 55401
H(11B) C(2) 3.370 64602
H(11B) C(3) 3.232 64602
H(11B) H(2) 3.024 55401
H(11B) H(2) 3.001 64602
H(11B) H(3) 2.712 64602
H(11B) H(7A) 3.216 65401
H(11C) S(1) 3.096 65602
H(11C) C(2) 3.114 55401
H(11C) H(2) 2.654 55401
H(11C) H(7A) 3.549 65401
H(11C) H(16) 3.346 45501
H(13) O(2) 2.926 65602
H(13) C(5) 3.169 65501
H(13) H(5) 2.936 65501
H(13) H(7B) 3.225 65501
H(13) H(8A) 3.196 65602
H(14) C(3) 3.553 65501
H(14) C(4) 3.396 65501
H(14) C(5) 3.407 65501
H(14) C(6) 3.534 65501
H(14) C(10) 3.254 75602
H(14) C(12) 3.140 75602
H(14) C(17) 3.268 75602
H(14) H(6) 3.344 65602
H(14) H(8A) 3.330 65501
H(14) H(8A) 3.455 65602
H(14) H(8B) 3.233 65501
H(14) H(10) 2.519 75602
H(14) H(17) 3.354 75602
H(15) O(2) 2.432 75602
H(15) N(1) 3.565 65501
H(15) N(1) 3.478 75602
H(15) C(8) 3.262 65501
H(15) C(9) 3.045 75602
H(15) C(10) 3.530 75602
H(15) H(1N) 3.051 65501
H(15) H(5) 3.229 65602
H(15) H(6) 3.059 65602
H(15) H(8A) 3.051 65501
H(15) H(8B) 2.667 65501
H(15) H(10) 2.870 75602
H(16) C(3) 3.043 65401
H(16) C(4) 3.213 65401
H(16) C(7) 3.591 65401
H(16) H(3) 3.029 65401
H(16) H(6) 3.352 65602
H(16) H(7A) 3.136 65401
H(16) H(7B) 3.599 64602
H(16) H(7C) 2.859 64602
H(16) H(11A) 3.164 65501
H(16) H(11C) 3.346 65501
H(17) C(3) 2.928 64602
H(17) C(4) 3.379 64602
H(17) C(7) 3.542 65401
H(17) C(7) 3.387 64602
H(17) H(3) 2.488 64602
H(17) H(7A) 2.723 65401
H(17) H(7C) 2.688 64602
H(17) H(14) 3.354 74602

loop_
_geom_torsion_atom_site_label_1
_geom_torsion_atom_site_label_2
_geom_torsion_atom_site_label_3
_geom_torsion_atom_site_label_4
_geom_torsion
O(1) S(1) C(1) C(2) 8.1(4)
O(1) S(1) C(1) C(6) -172.3(3)
O(1) S(1) C(8) C(9) 71.5(4)
C(1) S(1) C(8) C(9) -177.8(3)
C(8) S(1) C(1) C(2) -100.2(4)
C(8) S(1) C(1) C(6) 79.5(4)
C(9) N(1) C(10) C(11) 101.7(5)
C(9) N(1) C(10) C(12) -132.5(4)
C(10) N(1) C(9) O(2) 5.3(7)
C(10) N(1) C(9) C(8) -173.4(3)
S(1) C(1) C(2) C(3) 177.4(3)
S(1) C(1) C(6) C(5) -176.7(3)
C(2) C(1) C(6) C(5) 3.0(7)
C(6) C(1) C(2) C(3) -2.3(7)
C(1) C(2) C(3) C(4) -0.9(7)
C(2) C(3) C(4) C(5) 3.2(8)
C(2) C(3) C(4) C(7) -176.2(4)
C(3) C(4) C(5) C(6) -2.4(7)
C(7) C(4) C(5) C(6) 177.0(4)
C(4) C(5) C(6) C(1) -0.6(7)
S(1) C(8) C(9) O(2) 52.7(5)
S(1) C(8) C(9) N(1) -128.6(3)
N(1) C(10) C(12) C(13) 7.2(6)
N(1) C(10) C(12) C(17) -173.9(4)
C(11) C(10) C(12) C(13) 130.9(5)
C(11) C(10) C(12) C(17) -50.2(6)
C(10) C(12) C(13) C(14) 177.7(5)
C(10) C(12) C(17) C(16) -178.7(5)
C(13) C(12) C(17) C(16) 0.2(7)
C(17) C(12) C(13) C(14) -1.2(8)
C(12) C(13) C(14) C(15) 2.4(8)
C(13) C(14) C(15) C(16) -2.7(8)
C(14) C(15) C(16) C(17) 1.7(8)
C(15) C(16) C(17) C(12) -0.4(8)
